data_7041823
loop_
_publ_author_name
'Sniekers, Jeroen'
'Malaquias, Jo\~ao C'
'Van Meervelt, Luc'
'Fransaer, Jan'
'Binnemans, Koen'

_publ_section_title
;
 Manganese-containing ionic liquids: synthesis, crystal structures and
 electrodeposition of manganese films and nanoparticles.
;
_journal_issue 8
_journal_name_full 'Dalton transactions (Cambridge, England : 2003)'
_journal_page_first 2497
_journal_page_last 2509
_journal_paper_doi 10.1039/c6dt04781e
_journal_volume 46
_journal_year 2017
_chemical_formula_moiety 'C30 H30 Mn N6 O6, 2(C2 F6 N O4 S2)'
_chemical_formula_sum 'C34 H30 F12 Mn N8 O14 S4'
_chemical_formula_weight 1185.84
_chemical_name_systematic
;
 ? 
;
_space_group_crystal_system monoclinic
_space_group_IT_number 14
_space_group_name_Hall '-P 2yn'
_space_group_name_H-M_alt 'P 1 21/n 1'
_symmetry_space_group_name_Hall '-P 2yn'
_symmetry_space_group_name_H-M 'P 1 21/n 1'
_atom_sites_solution_hydrogens geom
_audit_creation_date 2016-07-07
_audit_creation_method
;
Olex2 1.2
(compiled 2016.02.19 svn.r3266 for OlexSys, GUI svn.r5155)
;
_audit_update_record
;
2016-10-26 deposited with the CCDC.
2017-01-24 downloaded from the CCDC.
;
_cell_angle_alpha 90
_cell_angle_beta 99.280(5)
_cell_angle_gamma 90
_cell_formula_units_Z 2
_cell_length_a 12.8101(9)
_cell_length_b 8.4090(4)
_cell_length_c 21.9978(10)
_cell_measurement_reflns_used 4339
_cell_measurement_temperature 99.97(11)
_cell_measurement_theta_max 28.8980
_cell_measurement_theta_min 3.2750
_cell_volume 2338.6(2)
_computing_cell_refinement
;
CrysAlisPro, Agilent Technologies,
Version 1.171.36.28 (release 01-02-2013 CrysAlis171 .NET)
(compiled Feb  1 2013,16:14:44)
;
_computing_data_collection
;
CrysAlisPro, Agilent Technologies,
Version 1.171.36.28 (release 01-02-2013 CrysAlis171 .NET)
(compiled Feb  1 2013,16:14:44)
;
_computing_data_reduction
;
CrysAlisPro, Agilent Technologies,
Version 1.171.36.28 (release 01-02-2013 CrysAlis171 .NET)
(compiled Feb  1 2013,16:14:44)
;
_computing_molecular_graphics 'Olex2 (Dolomanov et al., 2009)'
_computing_publication_material 'Olex2 (Dolomanov et al., 2009)'
_computing_structure_refinement 'ShelXL (Sheldrick, 2015)'
_computing_structure_solution 'ShelXS (Sheldrick, 2008)'
_diffrn_ambient_temperature 99.97(11)
_diffrn_detector_area_resol_mean 15.9631
_diffrn_measured_fraction_theta_full 0.997
_diffrn_measured_fraction_theta_max 0.998
_diffrn_measurement_details
;
#__ type_ start__ end____ width___ exp.time_
  1 omega   -4.00   25.25   0.7500  100.0000
omega____ theta____ kappa____ phi______ frames
    -      -16.9951  -99.0000 -120.0000 39

#__ type_ start__ end____ width___ exp.time_
  2 omega  -50.00   43.75   0.7500  100.0000
omega____ theta____ kappa____ phi______ frames
    -      -16.9951    0.0000    0.0000 125

#__ type_ start__ end____ width___ exp.time_
  3 omega  -61.00   38.75   0.7500  100.0000
omega____ theta____ kappa____ phi______ frames
    -      -16.9951   19.0000  -90.0000 133
;
_diffrn_measurement_device_type 'SuperNova, single source at offset, Eos detector'
_diffrn_measurement_method '\w scans'
_diffrn_orient_matrix_UB_11 -0.0066137000
_diffrn_orient_matrix_UB_12 0.0043266000
_diffrn_orient_matrix_UB_13 0.0313669000
_diffrn_orient_matrix_UB_21 -0.0492058000
_diffrn_orient_matrix_UB_22 0.0391632000
_diffrn_orient_matrix_UB_23 -0.0087243000
_diffrn_orient_matrix_UB_31 -0.0262360000
_diffrn_orient_matrix_UB_32 -0.0744762000
_diffrn_orient_matrix_UB_33 -0.0027828000
_diffrn_radiation_monochromator mirror
_diffrn_radiation_type MoK\a
_diffrn_radiation_wavelength 0.71073
_diffrn_reflns_av_R_equivalents 0.0548
_diffrn_reflns_av_unetI/netI 0.0599
_diffrn_reflns_Laue_measured_fraction_full 0.997
_diffrn_reflns_Laue_measured_fraction_max 0.998
_diffrn_reflns_limit_h_max 16
_diffrn_reflns_limit_h_min -8
_diffrn_reflns_limit_k_max 10
_diffrn_reflns_limit_k_min -9
_diffrn_reflns_limit_l_max 26
_diffrn_reflns_limit_l_min -27
_diffrn_reflns_number 9867
_diffrn_reflns_point_group_measured_fraction_full 0.997
_diffrn_reflns_point_group_measured_fraction_max 0.998
_diffrn_reflns_theta_full 25.242
_diffrn_reflns_theta_max 26.372
_diffrn_reflns_theta_min 2.909
_diffrn_source 'SuperNova (Mo) X-ray Source'
_exptl_absorpt_coefficient_mu 0.580
_exptl_absorpt_correction_T_max 1.00000
_exptl_absorpt_correction_T_min 0.68818
_exptl_absorpt_correction_type multi-scan
_exptl_absorpt_process_details
;
CrysAlisPro, Agilent Technologies,
Version 1.171.36.28 (release 01-02-2013 CrysAlis171 .NET)
(compiled Feb  1 2013,16:14:44)
Empirical absorption correction using spherical harmonics,
 implemented in SCALE3 ABSPACK scaling algorithm.
;
_exptl_crystal_colour 'clear colourless'
_exptl_crystal_colour_lustre clear
_exptl_crystal_colour_primary colourless
_exptl_crystal_density_diffrn 1.684
_exptl_crystal_density_method 'not measured'
_exptl_crystal_F_000 1198
_exptl_crystal_size_max 0.08
_exptl_crystal_size_mid 0.05
_exptl_crystal_size_min 0.04
_refine_diff_density_max 0.806
_refine_diff_density_min -0.587
_refine_diff_density_rms 0.095
_refine_ls_extinction_method none
_refine_ls_goodness_of_fit_ref 1.032
_refine_ls_hydrogen_treatment constr
_refine_ls_matrix_type full
_refine_ls_number_parameters 331
_refine_ls_number_reflns 4770
_refine_ls_number_restraints 0
_refine_ls_restrained_S_all 1.032
_refine_ls_R_factor_all 0.0692
_refine_ls_R_factor_gt 0.0563
_refine_ls_shift/su_max 0.001
_refine_ls_shift/su_mean 0.000
_refine_ls_structure_factor_coef Fsqd
_refine_ls_weighting_details 'w=1/[\s^2^(Fo^2^)+(0.0697P)^2^+2.0735P] where P=(Fo^2^+2Fc^2^)/3'
_refine_ls_weighting_scheme calc
_refine_ls_wR_factor_gt 0.1403
_refine_ls_wR_factor_ref 0.1524
_reflns_Friedel_coverage 0.000
_reflns_number_gt 3817
_reflns_number_total 4770
_reflns_threshold_expression 'I > 2\s(I)'
_cod_data_source_file c6dt04781e2.cif
_cod_data_source_block kb2021
_cod_depositor_comments 'Adding full bibliography for 7041822--7041828.cif.'
_cod_database_code 7041823
_chemical_oxdiff_formula 'Mn C4 F12 S4 O8 N2 C30 H30 N6 O6'
_shelx_space_group_comment
;
The symmetry employed for this shelxl refinement is uniquely defined
by the following loop, which should always be used as a source of
symmetry information in preference to the above space-group names.
They are only intended as comments.
;
_reflns_odcompleteness_completeness 99.81
_reflns_odcompleteness_iscentric 1
_reflns_odcompleteness_theta 26.32
_olex2_refinement_description
;
1. Fixed Uiso
 At 1.2 times of:
  All C(H) groups
2.a Aromatic/amide H refined with riding coordinates:
 C8(H8), C9(H9), C10(H10), C11(H11), C12(H12), C13(H13), C14(H14), C15(H15),
 C16(H16), C17(H17), C18(H18), C19(H19), C20(H20), C21(H21), C22(H22)
;
_shelx_shelxl_version_number 2014/7
_olex2_date_sample_data_collection 2013-08-20
_olex2_submission_special_instructions 'No special instructions were received'

loop_
_space_group_symop_operation_xyz
'x, y, z'
'-x+1/2, y+1/2, -z+1/2'
'-x, -y, -z'
'x-1/2, -y-1/2, z-1/2'

loop_
_atom_site_label
_atom_site_type_symbol
_atom_site_fract_x
_atom_site_fract_y
_atom_site_fract_z
_atom_site_U_iso_or_equiv
_atom_site_adp_type
_atom_site_occupancy
_atom_site_site_symmetry_order
_atom_site_calc_flag
_atom_site_refinement_flags_posn
_atom_site_refinement_flags_adp
_atom_site_refinement_flags_occupancy
Mn1 Mn 1.0000 0.5000 0.5000 0.0254(2) Uani 1 2 d S T P
O2 O 0.93625(18) 0.7244(3) 0.46046(11) 0.0342(6) Uani 1 1 d . . .
O3 O 1.12503(18) 0.4940(3) 0.44743(12) 0.0342(6) Uani 1 1 d . . .
O4 O 0.90182(17) 0.3638(3) 0.43110(11) 0.0324(6) Uani 1 1 d . . .
N5 N 0.8326(2) 0.7270(3) 0.43962(12) 0.0279(6) Uani 1 1 d . . .
N6 N 1.1913(2) 0.6088(3) 0.43815(12) 0.0261(6) Uani 1 1 d . . .
N7 N 0.9423(2) 0.2625(3) 0.39471(12) 0.0265(6) Uani 1 1 d . . .
C8 C 0.7660(3) 0.7716(5) 0.47771(17) 0.0400(9) Uani 1 1 d . . .
H8 H 0.7934 0.8024 0.5187 0.048 Uiso 1 1 calc R . .
C9 C 0.6594(3) 0.7732(5) 0.45809(19) 0.0487(11) Uani 1 1 d . . .
H9 H 0.6129 0.8049 0.4853 0.058 Uiso 1 1 calc R . .
C10 C 0.6196(3) 0.7286(5) 0.3986(2) 0.0438(10) Uani 1 1 d . . .
H10 H 0.5455 0.7277 0.3846 0.053 Uiso 1 1 calc R . .
C11 C 0.6882(3) 0.6859(5) 0.36003(18) 0.0394(9) Uani 1 1 d . . .
H11 H 0.6620 0.6557 0.3188 0.047 Uiso 1 1 calc R . .
C12 C 0.7959(3) 0.6867(4) 0.38110(15) 0.0315(8) Uani 1 1 d . . .
H12 H 0.8438 0.6586 0.3541 0.038 Uiso 1 1 calc R . .
C13 C 1.2653(3) 0.6614(5) 0.48436(16) 0.0330(8) Uani 1 1 d . . .
H13 H 1.2688 0.6180 0.5245 0.040 Uiso 1 1 calc R . .
C14 C 1.3356(3) 0.7771(5) 0.47371(16) 0.0351(8) Uani 1 1 d . . .
H14 H 1.3871 0.8143 0.5066 0.042 Uiso 1 1 calc R . .
C15 C 1.3318(3) 0.8397(4) 0.41532(17) 0.0352(8) Uani 1 1 d . . .
H15 H 1.3808 0.9187 0.4074 0.042 Uiso 1 1 calc R . .
C16 C 1.2555(3) 0.7850(4) 0.36922(17) 0.0375(9) Uani 1 1 d . . .
H16 H 1.2510 0.8276 0.3289 0.045 Uiso 1 1 calc R . .
C17 C 1.1859(3) 0.6700(4) 0.38055(16) 0.0334(8) Uani 1 1 d . . .
H17 H 1.1336 0.6328 0.3481 0.040 Uiso 1 1 calc R . .
C18 C 0.9572(2) 0.1097(4) 0.41189(16) 0.0302(8) Uani 1 1 d . . .
H18 H 0.9423 0.0762 0.4508 0.036 Uiso 1 1 calc R . .
C19 C 0.9933(3) 0.0029(4) 0.37372(17) 0.0327(8) Uani 1 1 d . . .
H19 H 1.0033 -0.1049 0.3862 0.039 Uiso 1 1 calc R . .
C20 C 1.0158(3) 0.0499(4) 0.31677(17) 0.0336(8) Uani 1 1 d . . .
H20 H 1.0398 -0.0246 0.2896 0.040 Uiso 1 1 calc R . .
C21 C 1.0022(2) 0.2080(4) 0.30075(15) 0.0300(7) Uani 1 1 d . . .
H21 H 1.0184 0.2446 0.2625 0.036 Uiso 1 1 calc R . .
C22 C 0.9655(2) 0.3120(4) 0.34019(14) 0.0268(7) Uani 1 1 d . . .
H22 H 0.9562 0.4208 0.3290 0.032 Uiso 1 1 calc R . .
C23 C 0.7070(3) 0.7264(4) 0.66810(15) 0.0302(7) Uani 1 1 d . . .
F24 F 0.71675(15) 0.8633(2) 0.69849(9) 0.0366(5) Uani 1 1 d . . .
F25 F 0.74371(17) 0.6128(3) 0.70759(10) 0.0437(6) Uani 1 1 d . . .
F26 F 0.76728(16) 0.7317(3) 0.62445(10) 0.0472(6) Uani 1 1 d . . .
S27 S 0.56973(6) 0.68864(10) 0.63298(4) 0.0285(2) Uani 1 1 d . . .
O28 O 0.54503(18) 0.8134(3) 0.58885(10) 0.0342(6) Uani 1 1 d . . .
O29 O 0.5713(2) 0.5300(3) 0.61135(13) 0.0439(7) Uani 1 1 d . . .
N30 N 0.5100(2) 0.6952(3) 0.69026(13) 0.0292(6) Uani 1 1 d . . .
S31 S 0.46263(6) 0.85016(10) 0.71477(4) 0.0243(2) Uani 1 1 d . . .
O32 O 0.46357(18) 0.8309(3) 0.77954(10) 0.0320(6) Uani 1 1 d . . .
O33 O 0.49535(18) 0.9980(3) 0.69317(11) 0.0326(6) Uani 1 1 d . . .
C34 C 0.3218(3) 0.8338(5) 0.68272(16) 0.0327(8) Uani 1 1 d . . .
F35 F 0.26905(16) 0.9504(3) 0.70447(11) 0.0481(6) Uani 1 1 d . . .
F36 F 0.28267(16) 0.6971(3) 0.69841(11) 0.0474(6) Uani 1 1 d . . .
F37 F 0.30695(16) 0.8450(3) 0.62168(10) 0.0505(6) Uani 1 1 d . . .

loop_
_atom_site_aniso_label
_atom_site_aniso_U_11
_atom_site_aniso_U_22
_atom_site_aniso_U_33
_atom_site_aniso_U_23
_atom_site_aniso_U_13
_atom_site_aniso_U_12
Mn1 0.0233(4) 0.0293(4) 0.0207(4) 0.0012(3) -0.0050(3) -0.0031(3)
O2 0.0279(12) 0.0354(14) 0.0350(14) 0.0087(11) -0.0074(10) -0.0056(10)
O3 0.0313(12) 0.0335(14) 0.0372(14) -0.0041(11) 0.0034(10) -0.0052(10)
O4 0.0257(11) 0.0402(14) 0.0294(13) -0.0077(11) -0.0015(9) -0.0001(11)
N5 0.0313(14) 0.0280(15) 0.0226(14) 0.0066(11) -0.0005(11) 0.0006(12)
N6 0.0235(13) 0.0276(15) 0.0257(14) -0.0008(11) -0.0005(11) -0.0011(11)
N7 0.0226(13) 0.0296(15) 0.0243(14) -0.0031(12) -0.0047(10) -0.0014(11)
C8 0.055(2) 0.041(2) 0.0241(18) 0.0069(16) 0.0043(16) 0.0074(18)
C9 0.046(2) 0.062(3) 0.042(2) 0.017(2) 0.0176(18) 0.023(2)
C10 0.0274(18) 0.042(2) 0.060(3) 0.017(2) 0.0006(17) 0.0029(16)
C11 0.038(2) 0.039(2) 0.035(2) -0.0027(16) -0.0110(16) 0.0052(16)
C12 0.0328(18) 0.038(2) 0.0228(17) 0.0013(14) 0.0019(13) 0.0071(15)
C13 0.0286(17) 0.047(2) 0.0204(16) 0.0010(15) -0.0047(13) -0.0014(16)
C14 0.0265(17) 0.047(2) 0.0302(18) -0.0037(16) -0.0013(14) -0.0066(16)
C15 0.0348(19) 0.0306(19) 0.040(2) -0.0005(16) 0.0048(15) -0.0005(15)
C16 0.049(2) 0.032(2) 0.0286(19) 0.0092(15) -0.0009(16) 0.0003(17)
C17 0.0371(19) 0.034(2) 0.0246(18) 0.0011(14) -0.0095(14) 0.0054(15)
C18 0.0272(16) 0.0336(19) 0.0272(17) 0.0064(14) -0.0034(13) -0.0038(14)
C19 0.0326(18) 0.0224(17) 0.040(2) 0.0023(15) -0.0023(15) -0.0018(14)
C20 0.0272(17) 0.036(2) 0.036(2) -0.0051(16) 0.0011(14) -0.0012(15)
C21 0.0272(16) 0.0376(19) 0.0229(17) 0.0000(15) -0.0029(13) -0.0031(15)
C22 0.0254(16) 0.0274(17) 0.0251(17) 0.0030(13) -0.0033(13) -0.0024(13)
C23 0.0299(17) 0.037(2) 0.0228(17) -0.0018(14) 0.0022(13) 0.0018(15)
F24 0.0306(10) 0.0390(12) 0.0368(12) -0.0083(9) -0.0049(8) -0.0037(9)
F25 0.0454(12) 0.0423(13) 0.0381(12) 0.0040(10) -0.0094(10) 0.0127(10)
F26 0.0306(11) 0.0828(18) 0.0284(11) -0.0068(11) 0.0054(8) -0.0005(11)
S27 0.0264(4) 0.0325(5) 0.0252(4) -0.0089(3) -0.0003(3) -0.0012(3)
O28 0.0299(12) 0.0471(15) 0.0234(12) -0.0020(11) -0.0029(9) -0.0018(11)
O29 0.0443(15) 0.0384(15) 0.0491(17) -0.0216(13) 0.0076(12) -0.0038(12)
N30 0.0321(15) 0.0262(15) 0.0297(15) -0.0006(12) 0.0058(12) 0.0011(12)
S31 0.0218(4) 0.0279(4) 0.0213(4) -0.0046(3) -0.0027(3) 0.0005(3)
O32 0.0315(12) 0.0425(15) 0.0204(12) -0.0019(10) -0.0006(9) 0.0025(11)
O33 0.0322(12) 0.0306(13) 0.0329(13) -0.0025(10) -0.0012(10) 0.0016(10)
C34 0.0241(16) 0.045(2) 0.0266(18) -0.0028(15) -0.0021(13) 0.0013(15)
F35 0.0290(11) 0.0579(15) 0.0555(15) -0.0073(12) 0.0007(10) 0.0139(10)
F36 0.0298(11) 0.0512(14) 0.0589(15) -0.0007(12) -0.0001(10) -0.0110(10)
F37 0.0348(11) 0.0830(18) 0.0281(12) -0.0014(11) -0.0121(9) -0.0032(11)

loop_
_atom_type_symbol
_atom_type_description
_atom_type_scat_dispersion_real
_atom_type_scat_dispersion_imag
_atom_type_scat_source
C C 0.0033 0.0016 'International Tables Vol C Tables 4.2.6.8 and 6.1.1.4'
H H 0.0000 0.0000 'International Tables Vol C Tables 4.2.6.8 and 6.1.1.4'
N N 0.0061 0.0033 'International Tables Vol C Tables 4.2.6.8 and 6.1.1.4'
O O 0.0106 0.0060 'International Tables Vol C Tables 4.2.6.8 and 6.1.1.4'
F F 0.0171 0.0103 'International Tables Vol C Tables 4.2.6.8 and 6.1.1.4'
S S 0.1246 0.1234 'International Tables Vol C Tables 4.2.6.8 and 6.1.1.4'
Mn Mn 0.3368 0.7283 'International Tables Vol C Tables 4.2.6.8 and 6.1.1.4'

loop_
_geom_angle_atom_site_label_1
_geom_angle_atom_site_label_2
_geom_angle_atom_site_label_3
_geom_angle
_geom_angle_site_symmetry_1
_geom_angle_site_symmetry_3
O2 Mn1 O2 180.0 . 3_766
O3 Mn1 O2 94.02(10) 3_766 3_766
O3 Mn1 O2 85.98(10) 3_766 .
O3 Mn1 O2 94.02(10) . .
O3 Mn1 O2 85.98(10) . 3_766
O3 Mn1 O3 180.0 3_766 .
O3 Mn1 O4 90.60(9) . .
O3 Mn1 O4 89.40(9) . 3_766
O3 Mn1 O4 89.40(9) 3_766 .
O3 Mn1 O4 90.60(9) 3_766 3_766
O4 Mn1 O2 87.64(9) . 3_766
O4 Mn1 O2 92.36(9) . .
O4 Mn1 O2 87.64(9) 3_766 .
O4 Mn1 O2 92.36(9) 3_766 3_766
O4 Mn1 O4 180.00(10) . 3_766
N5 O2 Mn1 116.07(18) . .
N6 O3 Mn1 128.76(19) . .
N7 O4 Mn1 121.83(17) . .
O2 N5 C8 119.2(3) . .
O2 N5 C12 120.1(3) . .
C12 N5 C8 120.7(3) . .
O3 N6 C13 120.9(3) . .
O3 N6 C17 118.9(3) . .
C13 N6 C17 120.2(3) . .
O4 N7 C18 119.6(3) . .
O4 N7 C22 120.1(3) . .
C18 N7 C22 120.3(3) . .
N5 C8 H8 119.7 . .
N5 C8 C9 120.6(4) . .
C9 C8 H8 119.7 . .
C8 C9 H9 120.1 . .
C8 C9 C10 119.8(4) . .
C10 C9 H9 120.1 . .
C9 C10 H10 120.5 . .
C11 C10 C9 119.0(3) . .
C11 C10 H10 120.5 . .
C10 C11 H11 120.0 . .
C10 C11 C12 119.9(3) . .
C12 C11 H11 120.0 . .
N5 C12 C11 119.9(3) . .
N5 C12 H12 120.0 . .
C11 C12 H12 120.0 . .
N6 C13 H13 119.8 . .
N6 C13 C14 120.3(3) . .
C14 C13 H13 119.8 . .
C13 C14 H14 119.9 . .
C13 C14 C15 120.2(3) . .
C15 C14 H14 119.9 . .
C14 C15 H15 120.8 . .
C16 C15 C14 118.3(4) . .
C16 C15 H15 120.8 . .
C15 C16 H16 119.6 . .
C17 C16 C15 120.8(3) . .
C17 C16 H16 119.6 . .
N6 C17 C16 120.1(3) . .
N6 C17 H17 119.9 . .
C16 C17 H17 119.9 . .
N7 C18 H18 119.9 . .
N7 C18 C19 120.3(3) . .
C19 C18 H18 119.9 . .
C18 C19 H19 119.7 . .
C18 C19 C20 120.7(3) . .
C20 C19 H19 119.7 . .
C19 C20 H20 121.0 . .
C21 C20 C19 118.0(3) . .
C21 C20 H20 121.0 . .
C20 C21 H21 120.1 . .
C22 C21 C20 119.8(3) . .
C22 C21 H21 120.1 . .
N7 C22 C21 121.0(3) . .
N7 C22 H22 119.5 . .
C21 C22 H22 119.5 . .
F24 C23 S27 111.6(2) . .
F25 C23 F24 107.5(3) . .
F25 C23 F26 108.2(3) . .
F25 C23 S27 111.5(2) . .
F26 C23 F24 108.5(3) . .
F26 C23 S27 109.4(2) . .
O28 S27 C23 104.58(16) . .
O28 S27 N30 115.73(15) . .
O29 S27 C23 103.90(16) . .
O29 S27 O28 118.43(16) . .
O29 S27 N30 109.63(17) . .
N30 S27 C23 102.33(15) . .
S31 N30 S27 124.60(19) . .
N30 S31 C34 102.51(16) . .
O32 S31 N30 107.83(15) . .
O32 S31 C34 102.94(15) . .
O33 S31 N30 117.47(15) . .
O33 S31 O32 118.50(15) . .
O33 S31 C34 105.22(16) . .
F35 C34 S31 109.5(2) . .
F35 C34 F37 108.4(3) . .
F36 C34 S31 110.8(2) . .
F36 C34 F35 108.2(3) . .
F36 C34 F37 109.1(3) . .
F37 C34 S31 110.8(2) . .

loop_
_geom_bond_atom_site_label_1
_geom_bond_atom_site_label_2
_geom_bond_distance
_geom_bond_site_symmetry_2
Mn1 O2 2.181(2) .
Mn1 O2 2.181(2) 3_766
Mn1 O3 2.122(2) 3_766
Mn1 O3 2.122(2) .
Mn1 O4 2.139(2) .
Mn1 O4 2.139(2) 3_766
O2 N5 1.334(3) .
O3 N6 1.323(3) .
O4 N7 1.330(4) .
N5 C8 1.341(5) .
N5 C12 1.341(4) .
N6 C13 1.348(4) .
N6 C17 1.359(4) .
N7 C18 1.344(4) .
N7 C22 1.347(4) .
C8 H8 0.9500 .
C8 C9 1.364(5) .
C9 H9 0.9500 .
C9 C10 1.378(6) .
C10 H10 0.9500 .
C10 C11 1.364(6) .
C11 H11 0.9500 .
C11 C12 1.383(5) .
C12 H12 0.9500 .
C13 H13 0.9500 .
C13 C14 1.371(5) .
C14 H14 0.9500 .
C14 C15 1.382(5) .
C15 H15 0.9500 .
C15 C16 1.369(5) .
C16 H16 0.9500 .
C16 C17 1.365(5) .
C17 H17 0.9500 .
C18 H18 0.9500 .
C18 C19 1.361(5) .
C19 H19 0.9500 .
C19 C20 1.387(5) .
C20 H20 0.9500 .
C20 C21 1.380(5) .
C21 H21 0.9500 .
C21 C22 1.368(5) .
C22 H22 0.9500 .
C23 F24 1.327(4) .
C23 F25 1.325(4) .
C23 F26 1.326(4) .
C23 S27 1.831(3) .
S27 O28 1.429(3) .
S27 O29 1.418(3) .
S27 N30 1.577(3) .
N30 S31 1.569(3) .
S31 O32 1.432(2) .
S31 O33 1.418(3) .
S31 C34 1.833(3) .
C34 F35 1.323(4) .
C34 F36 1.322(4) .
C34 F37 1.329(4) .

loop_
_geom_torsion_atom_site_label_1
_geom_torsion_atom_site_label_2
_geom_torsion_atom_site_label_3
_geom_torsion_atom_site_label_4
_geom_torsion
Mn1 O2 N5 C8 91.0(3)
Mn1 O2 N5 C12 -89.6(3)
Mn1 O3 N6 C13 69.0(4)
Mn1 O3 N6 C17 -113.1(3)
Mn1 O4 N7 C18 90.9(3)
Mn1 O4 N7 C22 -90.9(3)
O2 N5 C8 C9 -179.0(3)
O2 N5 C12 C11 178.5(3)
O3 N6 C13 C14 178.0(3)
O3 N6 C17 C16 -177.9(3)
O4 N7 C18 C19 176.6(3)
O4 N7 C22 C21 -176.7(3)
N5 C8 C9 C10 0.0(6)
N6 C13 C14 C15 -0.7(6)
N7 C18 C19 C20 0.2(5)
C8 N5 C12 C11 -2.0(5)
C8 C9 C10 C11 -1.0(6)
C9 C10 C11 C12 0.5(6)
C10 C11 C12 N5 1.0(6)
C12 N5 C8 C9 1.6(6)
C13 N6 C17 C16 0.0(5)
C13 C14 C15 C16 1.0(6)
C14 C15 C16 C17 -0.8(6)
C15 C16 C17 N6 0.3(6)
C17 N6 C13 C14 0.1(5)
C18 N7 C22 C21 1.4(4)
C18 C19 C20 C21 1.2(5)
C19 C20 C21 C22 -1.4(5)
C20 C21 C22 N7 0.1(5)
C22 N7 C18 C19 -1.6(4)
C23 S27 N30 S31 89.1(2)
F24 C23 S27 O28 64.0(3)
F24 C23 S27 O29 -171.2(2)
F24 C23 S27 N30 -57.1(3)
F25 C23 S27 O28 -175.8(2)
F25 C23 S27 O29 -50.9(3)
F25 C23 S27 N30 63.2(3)
F26 C23 S27 O28 -56.1(3)
F26 C23 S27 O29 68.7(3)
F26 C23 S27 N30 -177.2(2)
S27 N30 S31 O32 -151.67(19)
S27 N30 S31 O33 -14.6(3)
S27 N30 S31 C34 100.1(2)
O28 S27 N30 S31 -23.9(3)
O29 S27 N30 S31 -161.0(2)
N30 S31 C34 F35 174.1(2)
N30 S31 C34 F36 54.8(3)
N30 S31 C34 F37 -66.4(3)
O32 S31 C34 F35 62.3(3)
O32 S31 C34 F36 -57.1(3)
O32 S31 C34 F37 -178.3(3)
O33 S31 C34 F35 -62.5(3)
O33 S31 C34 F36 178.2(2)
O33 S31 C34 F37 56.9(3)
